data_7226010
loop_
_publ_author_name
'Zhang, Weidong'
'Fu, Jianjun'
'Liu, Zhiqian'
'Jin, Huizi'
'Zhang, Shoude'
'Sun, Qingyan'

_publ_section_title
;
 A concise asymmetric total synthesis for structure elucidation of
 5,6-secoiridoid from Incarvillea argute
;
_journal_name_full 'RSC Adv.'
_journal_paper_doi 10.1039/C6RA15153A
_journal_year 2016
_chemical_formula_moiety 'C15 H18 N4 O6'
_chemical_formula_sum 'C15 H18 N4 O6'
_chemical_formula_weight 350.33
_chemical_name_systematic
;
 ?
;
_space_group_crystal_system monoclinic
_space_group_IT_number 14
_space_group_name_Hall '-P 2ybc'
_space_group_name_H-M_alt 'P 1 21/c 1'
_symmetry_space_group_name_Hall '-P 2ybc'
_symmetry_space_group_name_H-M 'P 1 21/c 1'
_atom_sites_solution_hydrogens geom
_audit_creation_date 2014-10-30
_audit_creation_method
;
Olex2 1.2
(compiled 2014.07.22 svn.r2960 for OlexSys, GUI svn.r4862)
;
_audit_update_record
;
2015-05-25 deposited with the CCDC.
2016-07-21 downloaded from the CCDC.
;
_cell_angle_alpha 90
_cell_angle_beta 103.9460(10)
_cell_angle_gamma 90
_cell_formula_units_Z 4
_cell_length_a 5.76250(10)
_cell_length_b 23.3095(5)
_cell_length_c 11.9536(2)
_cell_measurement_reflns_used 4914
_cell_measurement_temperature 130
_cell_measurement_theta_max 69.41
_cell_measurement_theta_min 4.26
_cell_volume 1558.29(5)
_computing_cell_refinement 'SAINT v7.68A (Bruker, 2009)'
_computing_data_reduction 'SAINT v7.68A (Bruker, 2009)'
_computing_molecular_graphics 'Olex2 (Dolomanov et al., 2009)'
_computing_publication_material 'Olex2 (Dolomanov et al., 2009)'
_computing_structure_refinement 'XL (Sheldrick, 2008)'
_diffrn_ambient_temperature 130
_diffrn_measured_fraction_theta_full 0.986
_diffrn_measured_fraction_theta_max 0.972
_diffrn_measurement_device_type 'Bruker APEX-II CCD'
_diffrn_measurement_method '\f and \w scans'
_diffrn_radiation_monochromator graphite
_diffrn_radiation_type CuK\a
_diffrn_radiation_wavelength 1.54178
_diffrn_reflns_av_R_equivalents 0.0488
_diffrn_reflns_av_unetI/netI 0.0511
_diffrn_reflns_Laue_measured_fraction_full 0.986
_diffrn_reflns_Laue_measured_fraction_max 0.972
_diffrn_reflns_limit_h_max 6
_diffrn_reflns_limit_h_min -6
_diffrn_reflns_limit_k_max 27
_diffrn_reflns_limit_k_min -24
_diffrn_reflns_limit_l_max 14
_diffrn_reflns_limit_l_min -14
_diffrn_reflns_number 8065
_diffrn_reflns_point_group_measured_fraction_full 0.986
_diffrn_reflns_point_group_measured_fraction_max 0.972
_diffrn_reflns_theta_full 67.679
_diffrn_reflns_theta_max 69.738
_diffrn_reflns_theta_min 4.257
_diffrn_standards_number 0
_exptl_absorpt_coefficient_mu 0.995
_exptl_absorpt_correction_T_max 0.7533
_exptl_absorpt_correction_T_min 0.4285
_exptl_absorpt_correction_type multi-scan
_exptl_absorpt_process_details
;
SADABS-2008/1 (Bruker,2008) was used for absorption correction.
wR2(int) was 0.1315 before and 0.0642 after correction.
The Ratio of minimum to maximum transmission is 0.5688.
The \l/2 correction factor is 0.0015.
;
_exptl_crystal_colour yellow
_exptl_crystal_density_diffrn 1.493
_exptl_crystal_description block
_exptl_crystal_F_000 736
_exptl_crystal_size_max 0.3
_exptl_crystal_size_mid 0.12
_exptl_crystal_size_min 0.06
_refine_diff_density_max 0.796
_refine_diff_density_min -0.850
_refine_diff_density_rms 0.347
_refine_ls_extinction_coef 0.0121(12)
_refine_ls_extinction_expression Fc^*^=kFc[1+0.001xFc^2^\l^3^/sin(2\q)]^-1/4^
_refine_ls_extinction_method SHELXL
_refine_ls_goodness_of_fit_ref 1.136
_refine_ls_hydrogen_treatment constr
_refine_ls_matrix_type full
_refine_ls_number_parameters 228
_refine_ls_number_reflns 2854
_refine_ls_number_restraints 12
_refine_ls_restrained_S_all 1.218
_refine_ls_R_factor_all 0.0629
_refine_ls_R_factor_gt 0.0554
_refine_ls_shift/su_max 0.002
_refine_ls_shift/su_mean 0.000
_refine_ls_structure_factor_coef Fsqd
_refine_ls_weighting_details 'w=1/[\s^2^(Fo^2^)+(0.0982P)^2^+0.5124P] where P=(Fo^2^+2Fc^2^)/3'
_refine_ls_weighting_scheme calc
_refine_ls_wR_factor_gt 0.1453
_refine_ls_wR_factor_ref 0.1594
_reflns_Friedel_coverage 0.000
_reflns_number_gt 2683
_reflns_number_total 2854
_reflns_threshold_expression 'I > 2\s(I)'
_cod_data_source_file c6ra15153a2.cif
_cod_data_source_block dm14223
_cod_database_code 7226010
_shelxl_version_number 2014-3
_shelx_space_group_comment
;
The symmetry employed for this shelxl refinement is uniquely defined
by the following loop, which should always be used as a source of
symmetry information in preference to the above space-group names.
They are only intended as comments.
;
_shelx_estimated_absorpt_t_max 0.943
_shelx_estimated_absorpt_t_min 0.755
_olex2_refinement_description
;
1. Fixed Uiso
 At 1.2 times of:
  All C(H) groups, All C(H,H) groups, All N(H) groups
 At 1.5 times of:
  All C(H,H,H) groups
2. Uiso/Uaniso restraints and constraints
Uanis(N2) \\sim Ueq, Uanis(C5) \\sim Ueq: with sigma of 0.001 and sigma for
terminal atoms of 0.002
3.a Ternary CH refined with riding coordinates:
 C8(H8), C1(H1), C9(H9)
3.b Secondary CH2 refined with riding coordinates:
 C7(H7A,H7B), C6(H6A,H6B), C3(H3A,H3B), C5(H5A,H5B)
3.c Aromatic/amide H refined with riding coordinates:
 N2(H2), C12(H12), C13(H13), C15(H15)
3.d Idealised Me refined as rotating group:
 C10(H10A,H10B,H10C)
;
_olex2_submission_special_instructions 'No special instructions were received'

loop_
_space_group_symop_operation_xyz
'x, y, z'
'-x, y+1/2, -z+1/2'
'-x, -y, -z'
'x, -y-1/2, z-1/2'

loop_
_atom_site_label
_atom_site_type_symbol
_atom_site_fract_x
_atom_site_fract_y
_atom_site_fract_z
_atom_site_U_iso_or_equiv
_atom_site_adp_type
_atom_site_occupancy
_atom_site_site_symmetry_order
_atom_site_calc_flag
_atom_site_refinement_flags_posn
_atom_site_refinement_flags_adp
O1 O 1.0653(2) 0.33734(5) 0.73751(10) 0.0239(3) Uani 1 1 d . .
O2 O 1.1843(2) 0.37718(5) 0.58580(10) 0.0214(3) Uani 1 1 d . .
O3 O 0.0561(2) 0.36538(5) 0.31770(11) 0.0272(3) Uani 1 1 d . .
O4 O -0.2709(2) 0.39605(6) 0.20463(11) 0.0279(4) Uani 1 1 d . .
O5 O -0.3206(2) 0.57085(7) 0.00365(13) 0.0388(4) Uani 1 1 d . .
O6 O -0.0012(3) 0.61989(6) 0.00579(11) 0.0315(4) Uani 1 1 d . .
N1 N 0.6579(2) 0.44611(6) 0.43199(12) 0.0196(4) Uani 1 1 d . .
N2 N 0.4257(2) 0.43258(6) 0.37564(12) 0.0197(3) Uani 1 1 d . U
H2 H 0.3600 0.4009 0.3937 0.024 Uiso 1 1 calc R .
N3 N -0.0602(2) 0.40228(6) 0.25215(12) 0.0198(4) Uani 1 1 d . .
N4 N -0.1076(3) 0.58032(7) 0.03969(12) 0.0250(4) Uani 1 1 d . .
C8 C 0.8025(3) 0.24698(7) 0.59500(14) 0.0202(4) Uani 1 1 d . .
H8 H 0.9343 0.2184 0.6004 0.024 Uiso 1 1 calc R .
C7 C 0.7799(3) 0.25842(7) 0.71802(15) 0.0229(4) Uani 1 1 d . .
H7A H 0.6438 0.2846 0.7161 0.028 Uiso 1 1 calc R .
H7B H 0.7480 0.2219 0.7540 0.028 Uiso 1 1 calc R .
C6 C 1.0083(3) 0.28511(8) 0.78920(15) 0.0262(4) Uani 1 1 d . .
H6A H 0.9892 0.2934 0.8677 0.031 Uiso 1 1 calc R .
H6B H 1.1417 0.2576 0.7961 0.031 Uiso 1 1 calc R .
C1 C 1.1033(3) 0.32631(7) 0.62687(15) 0.0207(4) Uani 1 1 d . .
H1 H 1.2331 0.2970 0.6354 0.025 Uiso 1 1 calc R .
C3 C 1.0135(3) 0.42295(7) 0.56995(14) 0.0196(4) Uani 1 1 d . .
H3A H 1.0754 0.4557 0.5332 0.024 Uiso 1 1 calc R .
H3B H 0.9956 0.4358 0.6464 0.024 Uiso 1 1 calc R .
C4 C 0.7717(3) 0.40636(7) 0.49709(14) 0.0173(4) Uani 1 1 d . .
C5 C 0.6817(3) 0.34748(7) 0.51525(15) 0.0215(4) Uani 1 1 d . U
H5A H 0.5631 0.3355 0.4445 0.026 Uiso 1 1 calc R .
H5B H 0.5991 0.3490 0.5789 0.026 Uiso 1 1 calc R .
C9 C 0.8810(3) 0.30258(7) 0.54402(13) 0.0183(4) Uani 1 1 d . .
H9 H 0.9254 0.2922 0.4707 0.022 Uiso 1 1 calc R .
C10 C 0.5773(3) 0.22051(8) 0.51869(16) 0.0253(4) Uani 1 1 d . .
H10A H 0.5455 0.1835 0.5510 0.038 Uiso 1 1 calc GR .
H10B H 0.6003 0.2147 0.4409 0.038 Uiso 1 1 calc GR .
H10C H 0.4414 0.2463 0.5152 0.038 Uiso 1 1 calc GR .
C11 C 0.2985(3) 0.46747(7) 0.29310(13) 0.0177(4) Uani 1 1 d . .
C12 C 0.3980(3) 0.51922(7) 0.26280(15) 0.0215(4) Uani 1 1 d . .
H12 H 0.5576 0.5291 0.3006 0.026 Uiso 1 1 calc R .
C13 C 0.2691(3) 0.55529(7) 0.18022(15) 0.0219(4) Uani 1 1 d . .
H13 H 0.3401 0.5892 0.1597 0.026 Uiso 1 1 calc R .
C14 C 0.0324(3) 0.54168(7) 0.12655(14) 0.0202(4) Uani 1 1 d . .
C15 C -0.0737(3) 0.49226(7) 0.15200(13) 0.0192(4) Uani 1 1 d . .
H15 H -0.2349 0.4837 0.1147 0.023 Uiso 1 1 calc R .
C16 C 0.0596(3) 0.45495(7) 0.23363(13) 0.0175(4) Uani 1 1 d . .

loop_
_atom_site_aniso_label
_atom_site_aniso_U_11
_atom_site_aniso_U_22
_atom_site_aniso_U_33
_atom_site_aniso_U_23
_atom_site_aniso_U_13
_atom_site_aniso_U_12
O1 0.0200(7) 0.0260(7) 0.0192(6) 0.0000(5) -0.0079(5) -0.0022(5)
O2 0.0044(6) 0.0278(6) 0.0275(6) 0.0016(5) -0.0052(4) 0.0009(4)
O3 0.0172(7) 0.0269(7) 0.0294(7) 0.0083(5) -0.0103(5) -0.0024(5)
O4 0.0101(6) 0.0348(7) 0.0301(7) 0.0006(5) -0.0118(5) -0.0053(5)
O5 0.0190(7) 0.0444(8) 0.0409(8) 0.0129(6) -0.0163(6) 0.0068(6)
O6 0.0356(8) 0.0273(7) 0.0264(7) 0.0077(5) -0.0027(6) 0.0023(5)
N1 0.0074(7) 0.0251(7) 0.0212(7) 0.0014(5) -0.0065(5) 0.0000(5)
N2 0.0102(6) 0.0220(6) 0.0218(6) 0.0031(5) -0.0058(5) -0.0005(5)
N3 0.0115(7) 0.0254(8) 0.0176(7) -0.0004(5) -0.0060(5) -0.0014(5)
N4 0.0227(8) 0.0275(8) 0.0194(7) 0.0027(6) -0.0054(6) 0.0074(6)
C8 0.0109(8) 0.0221(8) 0.0218(8) -0.0003(6) -0.0073(6) 0.0028(6)
C7 0.0163(8) 0.0262(9) 0.0211(8) 0.0024(6) -0.0056(6) -0.0001(6)
C6 0.0231(9) 0.0280(9) 0.0202(8) 0.0035(6) -0.0088(7) -0.0007(7)
C1 0.0081(8) 0.0244(8) 0.0245(8) 0.0008(6) -0.0060(6) 0.0038(6)
C3 0.0077(8) 0.0236(8) 0.0217(8) 0.0015(6) -0.0081(6) 0.0003(6)
C4 0.0071(7) 0.0234(8) 0.0174(7) -0.0009(6) -0.0052(6) 0.0004(6)
C5 0.0123(7) 0.0223(7) 0.0245(7) 0.0027(5) -0.0059(5) -0.0005(5)
C9 0.0093(8) 0.0235(8) 0.0175(8) -0.0013(6) -0.0057(6) 0.0013(6)
C10 0.0167(9) 0.0260(9) 0.0264(9) -0.0009(7) -0.0080(7) -0.0028(7)
C11 0.0084(8) 0.0236(8) 0.0169(8) -0.0012(6) -0.0050(6) 0.0030(6)
C12 0.0091(8) 0.0276(9) 0.0233(8) 0.0012(7) -0.0050(6) -0.0001(6)
C13 0.0165(9) 0.0237(8) 0.0227(8) 0.0014(6) -0.0007(7) -0.0002(6)
C14 0.0154(9) 0.0243(8) 0.0166(8) 0.0016(6) -0.0049(6) 0.0059(6)
C15 0.0107(8) 0.0271(8) 0.0153(7) -0.0024(6) -0.0059(6) 0.0036(6)
C16 0.0107(8) 0.0213(8) 0.0172(8) -0.0006(6) -0.0034(6) -0.0004(6)

loop_
_atom_type_symbol
_atom_type_description
_atom_type_scat_dispersion_real
_atom_type_scat_dispersion_imag
_atom_type_scat_source
C C 0.0181 0.0091 'International Tables Vol C Tables 4.2.6.8 and 6.1.1.4'
H H 0.0000 0.0000 'International Tables Vol C Tables 4.2.6.8 and 6.1.1.4'
N N 0.0311 0.0180 'International Tables Vol C Tables 4.2.6.8 and 6.1.1.4'
O O 0.0492 0.0322 'International Tables Vol C Tables 4.2.6.8 and 6.1.1.4'

loop_
_geom_angle_atom_site_label_1
_geom_angle_atom_site_label_2
_geom_angle_atom_site_label_3
_geom_angle
C1 O1 C6 110.51(13)
C1 O2 C3 113.51(12)
C4 N1 N2 115.10(14)
N1 N2 H2 119.7
C11 N2 N1 120.66(14)
C11 N2 H2 119.7
O3 N3 C16 118.48(13)
O4 N3 O3 122.39(14)
O4 N3 C16 119.12(14)
O5 N4 O6 124.00(15)
O5 N4 C14 118.40(15)
O6 N4 C14 117.58(15)
C7 C8 H8 107.0
C7 C8 C9 109.47(13)
C9 C8 H8 107.0
C10 C8 H8 107.0
C10 C8 C7 112.84(14)
C10 C8 C9 113.03(13)
C8 C7 H7A 109.6
C8 C7 H7B 109.6
H7A C7 H7B 108.1
C6 C7 C8 110.30(14)
C6 C7 H7A 109.6
C6 C7 H7B 109.6
O1 C6 C7 111.28(13)
O1 C6 H6A 109.4
O1 C6 H6B 109.4
C7 C6 H6A 109.4
C7 C6 H6B 109.4
H6A C6 H6B 108.0
O1 C1 H1 108.0
O1 C1 C9 112.23(13)
O2 C1 O1 108.21(13)
O2 C1 H1 108.0
O2 C1 C9 112.19(13)
C9 C1 H1 108.0
O2 C3 H3A 108.9
O2 C3 H3B 108.9
O2 C3 C4 113.32(13)
H3A C3 H3B 107.7
C4 C3 H3A 108.9
C4 C3 H3B 108.9
N1 C4 C3 115.59(14)
N1 C4 C5 127.11(14)
C5 C4 C3 117.09(14)
C4 C5 H5A 109.0
C4 C5 H5B 109.0
C4 C5 C9 113.00(13)
H5A C5 H5B 107.8
C9 C5 H5A 109.0
C9 C5 H5B 109.0
C8 C9 H9 107.7
C1 C9 C8 109.19(12)
C1 C9 C5 111.48(13)
C1 C9 H9 107.7
C5 C9 C8 112.77(13)
C5 C9 H9 107.7
C8 C10 H10A 109.5
C8 C10 H10B 109.5
C8 C10 H10C 109.5
H10A C10 H10B 109.5
H10A C10 H10C 109.5
H10B C10 H10C 109.5
N2 C11 C12 121.11(14)
N2 C11 C16 122.16(15)
C16 C11 C12 116.73(15)
C11 C12 H12 119.2
C13 C12 C11 121.50(15)
C13 C12 H12 119.2
C12 C13 H13 120.3
C12 C13 C14 119.42(16)
C14 C13 H13 120.3
C13 C14 N4 119.80(15)
C15 C14 N4 118.41(15)
C15 C14 C13 121.78(15)
C14 C15 H15 120.7
C14 C15 C16 118.68(15)
C16 C15 H15 120.7
C11 C16 N3 122.49(14)
C15 C16 N3 115.66(14)
C15 C16 C11 121.84(15)

loop_
_geom_bond_atom_site_label_1
_geom_bond_atom_site_label_2
_geom_bond_distance
O1 C6 1.439(2)
O1 C1 1.415(2)
O2 C1 1.405(2)
O2 C3 1.433(2)
O3 N3 1.2449(19)
O4 N3 1.2187(18)
O5 N4 1.219(2)
O6 N4 1.229(2)
N1 N2 1.3817(19)
N1 C4 1.284(2)
N2 H2 0.8800
N2 C11 1.350(2)
N3 C16 1.451(2)
N4 C14 1.462(2)
C8 H8 1.0000
C8 C7 1.531(2)
C8 C9 1.546(2)
C8 C10 1.525(2)
C7 H7A 0.9900
C7 H7B 0.9900
C7 C6 1.518(2)
C6 H6A 0.9900
C6 H6B 0.9900
C1 H1 1.0000
C1 C9 1.522(2)
C3 H3A 0.9900
C3 H3B 0.9900
C3 C4 1.505(2)
C4 C5 1.501(2)
C5 H5A 0.9900
C5 H5B 0.9900
C5 C9 1.531(2)
C9 H9 1.0000
C10 H10A 0.9800
C10 H10B 0.9800
C10 H10C 0.9800
C11 C12 1.420(2)
C11 C16 1.419(2)
C12 H12 0.9500
C12 C13 1.371(2)
C13 H13 0.9500
C13 C14 1.397(2)
C14 C15 1.372(3)
C15 H15 0.9500
C15 C16 1.392(2)

loop_
_geom_hbond_atom_site_label_D
_geom_hbond_atom_site_label_H
_geom_hbond_atom_site_label_A
_geom_hbond_distance_DH
_geom_hbond_distance_HA
_geom_hbond_distance_DA
_geom_hbond_angle_DHA
N2 H2 O3 0.88 1.95 2.5997(18) 129.2

loop_
_geom_torsion_atom_site_label_1
_geom_torsion_atom_site_label_2
_geom_torsion_atom_site_label_3
_geom_torsion_atom_site_label_4
_geom_torsion
O1 C1 C9 C8 -57.75(17)
O1 C1 C9 C5 67.50(17)
O2 C1 C9 C8 -179.85(13)
O2 C1 C9 C5 -54.59(18)
O2 C3 C4 N1 -145.29(15)
O2 C3 C4 C5 39.6(2)
O3 N3 C16 C11 -4.3(2)
O3 N3 C16 C15 174.70(14)
O4 N3 C16 C11 174.68(15)
O4 N3 C16 C15 -6.4(2)
O5 N4 C14 C13 -171.90(16)
O5 N4 C14 C15 8.8(2)
O6 N4 C14 C13 9.5(2)
O6 N4 C14 C15 -169.72(15)
N1 N2 C11 C12 -0.8(2)
N1 N2 C11 C16 -179.90(14)
N1 C4 C5 C9 150.70(17)
N2 N1 C4 C3 -172.83(13)
N2 N1 C4 C5 1.7(2)
N2 C11 C12 C13 -179.09(16)
N2 C11 C16 N3 -3.8(2)
N2 C11 C16 C15 177.32(15)
N4 C14 C15 C16 179.23(14)
C8 C7 C6 O1 57.30(19)
C7 C8 C9 C1 52.27(17)
C7 C8 C9 C5 -72.24(16)
C6 O1 C1 O2 -173.45(12)
C6 O1 C1 C9 62.21(17)
C1 O1 C6 C7 -61.47(18)
C1 O2 C3 C4 -52.58(18)
C3 O2 C1 O1 -63.22(16)
C3 O2 C1 C9 61.14(18)
C3 C4 C5 C9 -34.9(2)
C4 N1 N2 C11 -170.94(15)
C4 C5 C9 C8 164.16(13)
C4 C5 C9 C1 40.92(19)
C9 C8 C7 C6 -52.76(17)
C10 C8 C7 C6 -179.57(14)
C10 C8 C9 C1 178.97(14)
C10 C8 C9 C5 54.46(19)
C11 C12 C13 C14 1.6(3)
C12 C11 C16 N3 177.04(14)
C12 C11 C16 C15 -1.9(2)
C12 C13 C14 N4 179.07(15)
C12 C13 C14 C15 -1.7(3)
C13 C14 C15 C16 0.0(2)
C14 C15 C16 N3 -177.15(14)
C14 C15 C16 C11 1.8(2)
C16 C11 C12 C13 0.1(2)
